data_1535011
loop_
_publ_author_name
'Mao, S.Y.'
'Li, M.-R.'
'Wei, Z.-B.'
'Mi Jinxiao'
'Zhao, J.-T.'

_publ_section_title
;
 Studies on the intergrowth structures in indium(In) borophosphates
;
_journal_name_full 'Wuji Huaxue Xuebao'
_journal_page_first 53
_journal_page_last 56
_journal_volume 20
_journal_year 2004
_chemical_formula_sum 'B H In Na O9 P2'
_chemical_name_systematic 'Na In (B P2 O8 (O H))'
_space_group_IT_number 14
_symmetry_space_group_name_Hall '-P 2yn'
_symmetry_space_group_name_H-M 'P 1 21/n 1'
_cell_angle_alpha 90
_cell_angle_beta 94.1
_cell_angle_gamma 90
_cell_formula_units_Z 4
_cell_length_a 5.177
_cell_length_b 16.815
_cell_length_c 7.6836
_cell_volume 667.155
_citation_journal_id_ASTM WHUXEO
_cod_data_source_file Mao_WHUXEO_2004_1158.cif
_cod_data_source_block H1B1In1Na1O9P2
_cod_original_cell_volume 667.1553
_cod_original_sg_symbol_Hall '-P 2ybc (x-z,y,z)'
_cod_original_formula_sum 'H1 B1 In1 Na1 O9 P2'
_cod_database_code 1535011

loop_
_symmetry_equiv_pos_as_xyz
x,y,z
-x+1/2,y+1/2,-z+1/2
-x,-y,-z
x-1/2,-y-1/2,z-1/2

loop_
_atom_site_label
_atom_site_type_symbol
_atom_site_fract_x
_atom_site_fract_y
_atom_site_fract_z
_atom_site_occupancy
_atom_site_U_iso_or_equiv
Na1 Na+1 0.8536 0.15986 -0.16614 1 0.0
O7 O-2 0.4794 0.19945 -0.5783 1 0.0
P2 P+5 1.32346 0.08648 0.06806 1 0.0
O3 O-2 0.7726 0.03228 0.3592 1 0.0
O6 O-2 0.3899 0.22157 -0.2617 1 0.0
O1 O-2 0.0528 0.15765 -0.4642 1 0.0
O9 O-2 1.097 0.13332 0.1219 1 0.0
O2 O-2 0.4771 0.08782 -0.3715 1 0.0
O8 O-2 0.5745 0.13288 0.0688 1 0.0
B1 B+3 0.3925 0.02465 -0.2563 1 0.0
In1 In+3 0.81784 0.159359 0.29914 1 0.0
O5 O-2 1.2386 0.05691 -0.1199 1 0.0
O4 O-2 1.365 0.01182 0.1864 1 0.0
P1 P+5 0.34341 0.16936 -0.42239 1 0.0
H1 H+1 0.7804 -0.0272 0.366 1 0.0
